data_2012405
loop_
_publ_author_name
'Andac, Omer'
'Topcu, Yildiray'
'Yilmaz, Veysel T.'
'Harrison, William T. A.'

_publ_section_title <i>trans</i>-Bis(diethanolamine-<i>N</i>,<i>O</i>)bis(saccharinato-<i>N</i>)cadmium(II)
_journal_issue 1
_journal_name_full 'Acta Crystallographica Section C'
_journal_page_first m14
_journal_page_last m16
_journal_paper_doi 10.1107/S0108270101018546
_journal_volume 58
_journal_year 2002
_chemical_formula_iupac '[Cd (C7 H4 N O3 S)2 (C4 H11 N O2)2]'
_chemical_formula_moiety 'C22 H30 Cd N4 O10 S2'
_chemical_formula_sum 'C22 H30 Cd N4 O10 S2'
_chemical_formula_weight 687.02
_chemical_name_systematic
;
trans-Bis(diethanolamine-N,O)bis(saccharinato-N)cadmium(II)
;
_space_group_IT_number 14
_symmetry_cell_setting monoclinic
_symmetry_space_group_name_Hall '-P 2ybc'
_symmetry_space_group_name_H-M 'P 1 21/c 1'
_atom_sites_solution_hydrogens mixed
_atom_sites_solution_primary direct
_atom_sites_solution_secondary difmap
_audit_creation_method SHELXL97
_cell_angle_alpha 90
_cell_angle_beta 94.1880(10)
_cell_angle_gamma 90
_cell_formula_units_Z 2
_cell_length_a 7.8444(3)
_cell_length_b 8.4654(3)
_cell_length_c 20.4378(8)
_cell_measurement_reflns_used 6160
_cell_measurement_temperature 298(2)
_cell_measurement_theta_max 29.96
_cell_measurement_theta_min 2.61
_cell_volume 1353.57(9)
_computing_cell_refinement 'SAINT (Bruker, 1999)'
_computing_data_collection 'SMART (Bruker, 1999)'
_computing_data_reduction SAINT
_computing_molecular_graphics 'ORTEP3 for Windows (Farrugia, 1997)'
_computing_publication_material SHELXL97
_computing_structure_refinement 'SHELXL97 (Sheldrick, 1997)'
_computing_structure_solution 'SIR97 (Altomare et al., 1999)'
_diffrn_ambient_temperature 298(2)
_diffrn_measured_fraction_theta_full .997
_diffrn_measured_fraction_theta_max .997
_diffrn_measurement_device_type 'Bruker SMART 1000 CCD area-detector'
_diffrn_measurement_method \w
_diffrn_radiation_monochromator graphite
_diffrn_radiation_source 'fine-focus sealed tube'
_diffrn_radiation_type MoK\a
_diffrn_radiation_wavelength .71073
_diffrn_reflns_av_R_equivalents .025
_diffrn_reflns_av_sigmaI/netI .025
_diffrn_reflns_limit_h_max 11
_diffrn_reflns_limit_h_min -10
_diffrn_reflns_limit_k_max 11
_diffrn_reflns_limit_k_min -9
_diffrn_reflns_limit_l_max 28
_diffrn_reflns_limit_l_min -28
_diffrn_reflns_number 11324
_diffrn_reflns_theta_full 30.01
_diffrn_reflns_theta_max 30.01
_diffrn_reflns_theta_min 2.00
_diffrn_standards_decay_% 0
_diffrn_standards_interval_count 0
_diffrn_standards_number 0
_exptl_absorpt_coefficient_mu 1.022
_exptl_absorpt_correction_T_max .832
_exptl_absorpt_correction_T_min .687
_exptl_absorpt_correction_type multi-scan
_exptl_absorpt_process_details '(SADABS; Bruker, 1999)'
_exptl_crystal_colour colourless
_exptl_crystal_density_diffrn 1.686
_exptl_crystal_density_meas ?
_exptl_crystal_density_method 'not measured'
_exptl_crystal_description chunk
_exptl_crystal_F_000 700
_exptl_crystal_size_max .36
_exptl_crystal_size_mid .25
_exptl_crystal_size_min .18
_refine_diff_density_max .30
_refine_diff_density_min -.30
_refine_ls_extinction_method none
_refine_ls_goodness_of_fit_ref 1.025
_refine_ls_hydrogen_treatment mixed
_refine_ls_matrix_type full
_refine_ls_number_parameters 187
_refine_ls_number_reflns 3933
_refine_ls_number_restraints 3
_refine_ls_restrained_S_all 1.025
_refine_ls_R_factor_all .033
_refine_ls_R_factor_gt .025
_refine_ls_shift/su_max .001
_refine_ls_shift/su_mean .000
_refine_ls_structure_factor_coef Fsqd
_refine_ls_weighting_details 'calc w = 1/[\s^2^(Fo^2^)+(0.0361P)^2^+0.0284P] where P=(Fo^2^+2Fc^2^)/3'
_refine_ls_weighting_scheme calc
_refine_ls_wR_factor_gt .062
_refine_ls_wR_factor_ref .064
_reflns_number_gt 3314
_reflns_number_total 3933
_reflns_threshold_expression I>2\s(I)
_cod_data_source_file av1092.cif
_cod_data_source_block I
_cod_depositor_comments
;
The following automatic conversions were performed:
'_symmetry_cell_setting' value 'Monoclinic' changed to 'monoclinic'
according to '/home/saulius/struct/CIF-dictionaries/cif_core.dic'
dictionary named 'cif_core.dic' version 2.4.1 from 2010-06-29.

Automatic conversion script
Id: cif_fix_enum 1527 2010-12-29 10:47:43Z saulius 

The following automatic conversions were performed:

'_symmetry_cell_setting' value 'Monoclinic' changed to 'monoclinic'
according to /home/saulius/struct/CIF-dictionaries/cif_core.dic
dictionary named 'cif_core.dic' version 2.4.1 from 2010-06-29.

Automatic conversion script
Id: cif_fix_values 1715 2011-07-08 13:25:40Z adriana 

The following automatic conversions were performed:

'_exptl_crystal_density_meas' value 'not measured' was changed to '?'
- the value is perceived as not measured.

Automatic conversion script
Id: cif_fix_values 3008 2015-01-20 13:52:24Z robertas 
;
_cod_original_sg_symbol_H-M 'P 21/c'
_cod_database_code 2012405
_cod_database_fobs_code 2012405

loop_
_symmetry_equiv_pos_as_xyz
'x, y, z'
'-x, y+1/2, -z+1/2'
'-x, -y, -z'
'x, -y-1/2, z-1/2'

loop_
_atom_site_label
_atom_site_fract_x
_atom_site_fract_y
_atom_site_fract_z
_atom_site_U_iso_or_equiv
_atom_site_adp_type
_atom_site_calc_flag
_atom_site_refinement_flags
_atom_site_occupancy
_atom_site_disorder_assembly
_atom_site_disorder_group
_atom_site_type_symbol
Cd1 .0000 .5000 .5000 .03099(6) Uani d S 1 . . Cd
S1 .07767(5) .73297(5) .646860(18) .03080(9) Uani d . 1 . . S
N1 .03475(18) .26011(17) .55773(7) .0342(3) Uani d D 1 . . N
H1N -.013(2) .1861(19) .5324(8) .041 Uiso d D 1 . . H
N2 .15601(16) .62705(17) .58990(6) .0321(3) Uani d . 1 . . N
O1 -.23214(16) .49010(15) .56790(7) .0406(3) Uani d D 1 . . O
H1O -.3284(16) .509(3) .5541(12) .049 Uiso d D 1 . . H
O2 .2219(2) .01848(17) .48977(9) .0549(4) Uani d D 1 . . O
H2O .170(3) .054(3) .4574(9) .066 Uiso d D 1 . . H
O3 .41817(16) .56976(19) .55431(7) .0477(3) Uani d . 1 . . O
O4 .01425(18) .63702(18) .69724(7) .0532(4) Uani d . 1 . . O
O5 -.04006(15) .84862(17) .61873(7) .0480(3) Uani d . 1 . . O
C1 -.0693(2) .2762(2) .61508(9) .0435(4) Uani d . 1 . . C
H1A -.0136 .3493 .6463 .052 Uiso calc R 1 . . H
H1B -.0772 .1745 .6365 .052 Uiso calc R 1 . . H
C2 -.2457(2) .3351(2) .59482(10) .0462(4) Uani d . 1 . . C
H2A -.3009 .2648 .5623 .055 Uiso calc R 1 . . H
H2B -.3140 .3382 .6325 .055 Uiso calc R 1 . . H
C3 .2080(2) .2039(2) .57927(10) .0443(4) Uani d . 1 . . C
H3A .1989 .1189 .6107 .053 Uiso calc R 1 . . H
H3B .2711 .2895 .6014 .053 Uiso calc R 1 . . H
C4 .3059(2) .1460(2) .52353(11) .0486(5) Uani d . 1 . . C
H4A .3198 .2320 .4931 .058 Uiso calc R 1 . . H
H4B .4188 .1122 .5405 .058 Uiso calc R 1 . . H
C5 .32855(19) .6444(2) .59042(7) .0304(3) Uani d . 1 . . C
C6 .39780(18) .76307(19) .63938(7) .0282(3) Uani d . 1 . . C
C7 .5659(2) .8104(2) .65214(9) .0407(4) Uani d . 1 . . C
H7 .6528 .7686 .6288 .049 Uiso calc R 1 . . H
C8 .5999(3) .9215(3) .70064(11) .0574(6) Uani d . 1 . . C
H8 .7117 .9558 .7100 .069 Uiso calc R 1 . . H
C9 .4720(3) .9826(3) .73540(12) .0624(6) Uani d . 1 . . C
H9 .4993 1.0579 .7676 .075 Uiso calc R 1 . . H
C10 .3020(2) .9350(3) .72385(9) .0457(4) Uani d . 1 . . C
H10 .2153 .9757 .7476 .055 Uiso calc R 1 . . H
C11 .27071(19) .82439(19) .67529(7) .0285(3) Uani d . 1 . . C

loop_
_atom_site_aniso_label
_atom_site_aniso_U_11
_atom_site_aniso_U_22
_atom_site_aniso_U_33
_atom_site_aniso_U_12
_atom_site_aniso_U_13
_atom_site_aniso_U_23
Cd1 .03396(9) .02423(9) .03435(8) -.00209(6) -.00034(6) -.00108(6)
S1 .02309(16) .0330(2) .03682(18) -.00274(14) .00598(13) -.00514(16)
N1 .0381(7) .0239(7) .0401(7) -.0014(6) -.0005(6) -.0010(5)
N2 .0257(6) .0343(7) .0362(6) -.0032(5) .0028(5) -.0101(5)
O1 .0290(6) .0366(7) .0561(7) -.0012(5) .0014(5) -.0036(6)
O2 .0619(10) .0340(8) .0680(10) -.0001(6) -.0007(8) -.0052(7)
O3 .0316(6) .0602(9) .0519(7) .0018(6) .0077(5) -.0243(7)
O4 .0550(8) .0554(9) .0520(7) -.0175(7) .0227(6) -.0005(7)
O5 .0285(6) .0489(8) .0655(8) .0089(5) -.0033(6) -.0083(7)
C1 .0554(11) .0349(10) .0408(8) -.0016(8) .0085(8) .0051(7)
C2 .0436(10) .0435(11) .0533(10) -.0080(8) .0151(8) -.0012(8)
C3 .0467(10) .0311(9) .0533(10) .0044(8) -.0084(8) .0016(8)
C4 .0373(9) .0343(10) .0737(13) .0007(8) .0005(9) -.0007(9)
C5 .0258(7) .0336(8) .0316(7) -.0006(6) .0016(5) -.0031(6)
C6 .0255(7) .0305(8) .0285(6) -.0024(6) .0006(5) .0000(6)
C7 .0261(8) .0524(11) .0433(8) -.0078(7) .0015(6) -.0046(8)
C8 .0383(10) .0709(16) .0617(12) -.0199(10) -.0059(9) -.0163(11)
C9 .0591(13) .0635(16) .0629(13) -.0157(11) -.0065(11) -.0317(11)
C10 .0450(10) .0480(11) .0438(9) .0015(9) .0013(7) -.0183(9)
C11 .0274(7) .0280(8) .0301(6) -.0013(6) .0010(5) -.0018(6)

loop_
_atom_type_symbol
_atom_type_description
_atom_type_scat_dispersion_real
_atom_type_scat_dispersion_imag
_atom_type_scat_source
C C .0033 .0016 'International Tables Vol C Tables 4.2.6.8 and 6.1.1.4'
H H .0000 .0000 'International Tables Vol C Tables 4.2.6.8 and 6.1.1.4'
N N .0061 .0033 'International Tables Vol C Tables 4.2.6.8 and 6.1.1.4'
O O .0106 .0060 'International Tables Vol C Tables 4.2.6.8 and 6.1.1.4'
S S .1246 .1234 'International Tables Vol C Tables 4.2.6.8 and 6.1.1.4'
Cd Cd -.8075 1.2024 'International Tables Vol C Tables 4.2.6.8 and 6.1.1.4'

loop_
_geom_angle_atom_site_label_1
_geom_angle_atom_site_label_2
_geom_angle_atom_site_label_3
_geom_angle_site_symmetry_1
_geom_angle_site_symmetry_3
_geom_angle
_geom_angle_publ_flag
N1 Cd1 N1 . 3_566 180.00(6) ?
N1 Cd1 O1 . 3_566 104.96(5) ?
N1 Cd1 O1 3_566 3_566 75.04(5) ?
N1 Cd1 O1 . . 75.04(5) y
N1 Cd1 O1 3_566 . 104.96(5) ?
O1 Cd1 O1 3_566 . 180.0 ?
N1 Cd1 N2 . 3_566 91.78(5) ?
N1 Cd1 N2 3_566 3_566 88.22(5) ?
O1 Cd1 N2 3_566 3_566 86.44(4) ?
O1 Cd1 N2 . 3_566 93.56(4) ?
N1 Cd1 N2 . . 88.22(5) y
N1 Cd1 N2 3_566 . 91.78(5) ?
O1 Cd1 N2 3_566 . 93.56(4) ?
O1 Cd1 N2 . . 86.44(4) y
N2 Cd1 N2 3_566 . 180.0 ?
O4 S1 O5 . . 115.35(9) ?
O4 S1 N2 . . 111.86(8) ?
O5 S1 N2 . . 110.79(8) ?
O4 S1 C11 . . 110.38(8) ?
O5 S1 C11 . . 110.16(8) ?
N2 S1 C11 . . 96.76(7) ?
C3 N1 C1 . . 109.99(14) ?
C3 N1 Cd1 . . 119.84(11) ?
C1 N1 Cd1 . . 105.45(11) ?
C3 N1 H1N . . 106.9(13) ?
C1 N1 H1N . . 107.2(13) ?
Cd1 N1 H1N . . 106.9(14) ?
C5 N2 S1 . . 111.28(10) ?
C5 N2 Cd1 . . 120.54(9) ?
S1 N2 Cd1 . . 126.89(7) ?
C2 O1 Cd1 . . 109.86(10) ?
C2 O1 H1O . . 102.9(16) ?
Cd1 O1 H1O . . 122.1(18) ?
C4 O2 H2O . . 108(2) ?
N1 C1 C2 . . 111.25(15) ?
N1 C1 H1A . . 109.4 ?
C2 C1 H1A . . 109.4 ?
N1 C1 H1B . . 109.4 ?
C2 C1 H1B . . 109.4 ?
H1A C1 H1B . . 108.0 ?
O1 C2 C1 . . 108.54(15) ?
O1 C2 H2A . . 110.0 ?
C1 C2 H2A . . 110.0 ?
O1 C2 H2B . . 110.0 ?
C1 C2 H2B . . 110.0 ?
H2A C2 H2B . . 108.4 ?
N1 C3 C4 . . 112.92(15) ?
N1 C3 H3A . . 109.0 ?
C4 C3 H3A . . 109.0 ?
N1 C3 H3B . . 109.0 ?
C4 C3 H3B . . 109.0 ?
H3A C3 H3B . . 107.8 ?
O2 C4 C3 . . 111.90(17) ?
O2 C4 H4A . . 109.2 ?
C3 C4 H4A . . 109.2 ?
O2 C4 H4B . . 109.2 ?
C3 C4 H4B . . 109.2 ?
H4A C4 H4B . . 107.9 ?
O3 C5 N2 . . 123.48(15) ?
O3 C5 C6 . . 123.50(14) ?
N2 C5 C6 . . 113.02(13) ?
C11 C6 C7 . . 120.37(15) ?
C11 C6 C5 . . 111.57(13) ?
C7 C6 C5 . . 128.03(14) ?
C8 C7 C6 . . 117.68(17) ?
C8 C7 H7 . . 121.2 ?
C6 C7 H7 . . 121.2 ?
C9 C8 C7 . . 121.26(17) ?
C9 C8 H8 . . 119.4 ?
C7 C8 H8 . . 119.4 ?
C8 C9 C10 . . 121.94(18) ?
C8 C9 H9 . . 119.0 ?
C10 C9 H9 . . 119.0 ?
C11 C10 C9 . . 115.90(18) ?
C11 C10 H10 . . 122.1 ?
C9 C10 H10 . . 122.1 ?
C10 C11 C6 . . 122.84(15) ?
C10 C11 S1 . . 129.93(13) ?
C6 C11 S1 . . 107.23(11) ?

loop_
_geom_bond_atom_site_label_1
_geom_bond_atom_site_label_2
_geom_bond_site_symmetry_2
_geom_bond_distance
_geom_bond_publ_flag
Cd1 N1 . 2.3544(14) y
Cd1 N1 3_566 2.3544(14) n
Cd1 N2 3_566 2.3879(12) n
Cd1 N2 . 2.3879(12) y
Cd1 O1 3_566 2.3702(13) n
Cd1 O1 . 2.3702(13) y
S1 O4 . 1.4291(13) y
S1 O5 . 1.4368(13) y
S1 N2 . 1.6252(13) y
S1 C11 . 1.7610(16) y
N1 C3 . 1.477(2) y
N1 C1 . 1.483(2) y
N1 H1N . .879(9) y
N2 C5 . 1.3606(19) y
O1 C2 . 1.430(2) y
O1 H1O . .803(9) n
O2 C4 . 1.417(2) y
O2 H2O . .808(10) n
O3 C5 . 1.2303(19) y
C1 C2 . 1.500(3) y
C1 H1A . .9700 n
C1 H1B . .9700 n
C2 H2A . .9700 n
C2 H2B . .9700 n
C3 C4 . 1.502(3) y
C3 H3A . .9700 n
C3 H3B . .9700 n
C4 H4A . .9700 n
C4 H4B . .9700 n
C5 C6 . 1.492(2) y
C6 C11 . 1.382(2) y
C6 C7 . 1.384(2) y
C7 C8 . 1.379(3) y
C7 H7 . .9300 n
C8 C9 . 1.372(3) y
C8 H8 . .9300 n
C9 C10 . 1.397(3) y
C9 H9 . .9300 n
C10 C11 . 1.374(2) y
C10 H10 . .9300 n

loop_
_geom_hbond_atom_site_label_D
_geom_hbond_atom_site_label_H
_geom_hbond_atom_site_label_A
_geom_hbond_site_symmetry_A
_geom_hbond_distance_DH
_geom_hbond_distance_HA
_geom_hbond_distance_DA
_geom_hbond_angle_DHA
N1 H1N O2 3_556 .879(9) 2.404(13) 3.205(2) 152(17)
O1 H1O O3 1_455 .803(9) 2.054(13) 2.819(2) 159(2)
O2 H2O O5 3_566 .808(10) 1.977(10) 2.785(2) 177(3)
C7 H7 O5 1_655 .93 2.53 3.231(2) 133
C7 H7 O1 1_655 .93 2.84 3.637(2) 144
C10 H10 O4 2_556 .93 2.58 3.502(2) 169
C9 H9 Cg1 2_656 .93 2.85 3.707(2) 153

loop_
_geom_torsion_atom_site_label_1
_geom_torsion_atom_site_label_2
_geom_torsion_atom_site_label_3
_geom_torsion_atom_site_label_4
_geom_torsion_site_symmetry_1
_geom_torsion
O1 Cd1 N1 C3 3_566 36.65(13)
O1 Cd1 N1 C3 . -143.35(13)
N2 Cd1 N1 C3 3_566 123.44(12)
N2 Cd1 N1 C3 . -56.56(12)
O1 Cd1 N1 C1 3_566 161.22(11)
O1 Cd1 N1 C1 . -18.78(11)
N2 Cd1 N1 C1 3_566 -111.98(11)
N2 Cd1 N1 C1 . 68.02(11)
O4 S1 N2 C5 . -111.64(13)
O5 S1 N2 C5 . 118.14(12)
C11 S1 N2 C5 . 3.54(13)
O4 S1 N2 Cd1 . 81.41(11)
O5 S1 N2 Cd1 . -48.82(12)
C11 S1 N2 Cd1 . -163.41(9)
N1 Cd1 N2 C5 . 91.74(13)
N1 Cd1 N2 C5 3_566 -88.26(13)
O1 Cd1 N2 C5 3_566 -13.14(13)
O1 Cd1 N2 C5 . 166.86(13)
N1 Cd1 N2 S1 . -102.39(10)
N1 Cd1 N2 S1 3_566 77.61(10)
O1 Cd1 N2 S1 3_566 152.73(10)
O1 Cd1 N2 S1 . -27.27(10)
N1 Cd1 O1 C2 . -12.37(11)
N1 Cd1 O1 C2 3_566 167.63(11)
N2 Cd1 O1 C2 3_566 78.53(12)
N2 Cd1 O1 C2 . -101.47(12)
C3 N1 C1 C2 . 179.31(16)
Cd1 N1 C1 C2 . 48.77(17)
Cd1 O1 C2 C1 . 41.56(17)
N1 C1 C2 O1 . -63.4(2)
C1 N1 C3 C4 . 165.49(16)
Cd1 N1 C3 C4 . -72.13(18)
N1 C3 C4 O2 . -59.8(2)
S1 N2 C5 O3 . 175.93(15)
Cd1 N2 C5 O3 . -16.2(2)
S1 N2 C5 C6 . -4.00(17)
Cd1 N2 C5 C6 . 163.90(10)
O3 C5 C6 C11 . -177.45(16)
N2 C5 C6 C11 . 2.47(19)
O3 C5 C6 C7 . .8(3)
N2 C5 C6 C7 . -179.24(16)
C11 C6 C7 C8 . -1.1(3)
C5 C6 C7 C8 . -179.24(19)
C6 C7 C8 C9 . .4(3)
C7 C8 C9 C10 . .4(4)
C8 C9 C10 C11 . -.5(4)
C9 C10 C11 C6 . -.2(3)
C9 C10 C11 S1 . 179.01(17)
C7 C6 C11 C10 . 1.0(3)
C5 C6 C11 C10 . 179.48(17)
C7 C6 C11 S1 . -178.35(13)
C5 C6 C11 S1 . .09(16)
O4 S1 C11 C10 . -65.0(2)
O5 S1 C11 C10 . 63.51(19)
N2 S1 C11 C10 . 178.62(18)
O4 S1 C11 C6 . 114.32(12)
O5 S1 C11 C6 . -117.15(12)
N2 S1 C11 C6 . -2.04(12)
